data_4503893
loop_
_publ_author_name
'Awwadi, Firas F.'
'Willett, Roger D.'
'Twamley, Brendan'

_publ_section_title
;
 The Aryl Chlorine&#x2212;Halide Ion Synthon and Its Role in the Control
 of the Crystal Structures of Tetrahalocuprate(II) Ions
;
_journal_issue 4
_journal_name_full 'Crystal Growth &amp; Design'
_journal_page_first 624
_journal_paper_doi 10.1021/cg060153j
_journal_volume 7
_journal_year 2007
_chemical_formula_moiety '2(C5 H5 Cl N), Cl4 Cu'
_chemical_formula_sum 'C10 H10 Cl6 Cu N2'
_chemical_formula_weight 434.44
_chemical_name_common '[4ClPy]2[CuCL4] polymorph 1'
_chemical_name_systematic
; 
 ? 
;
_space_group_IT_number 14
_symmetry_cell_setting monoclinic
_symmetry_space_group_name_Hall '-P 2ybc'
_symmetry_space_group_name_H-M 'P 1 21/c 1'
_atom_sites_solution_hydrogens geom
_atom_sites_solution_primary direct
_atom_sites_solution_secondary difmap
_audit_creation_method SHELXL-97
_cell_angle_alpha 90.00
_cell_angle_beta 115.792(14)
_cell_angle_gamma 90.00
_cell_formula_units_Z 4
_cell_length_a 7.6729(18)
_cell_length_b 27.637(7)
_cell_length_c 8.7277(14)
_cell_measurement_temperature 295(2)
_cell_volume 1666.4(7)
_computing_cell_refinement 'Bruker XSCANS'
_computing_data_collection 'Bruker XSCANS'
_computing_data_reduction 'Bruker SHELXTL'
_computing_molecular_graphics 'XP, Bruker SHELXTL v. 5.10'
_computing_publication_material 'XCIF, Bruker SHELXTL v. 5.10'
_computing_structure_refinement 'XL, Bruker SHELXTL v. 5.10'
_computing_structure_solution 'XS, Bruker SHELXTL v. 5.10'
_diffrn_ambient_temperature 295(2)
_diffrn_measured_fraction_theta_full 0.999
_diffrn_measured_fraction_theta_max 0.999
_diffrn_measurement_device_type 'Siemens P2~1~ upgraded to P4'
_diffrn_measurement_method \w
_diffrn_radiation_monochromator graphite
_diffrn_radiation_source 'normal-focus sealed tube'
_diffrn_radiation_type MoK\a
_diffrn_radiation_wavelength 0.71073
_diffrn_reflns_av_R_equivalents 0.0461
_diffrn_reflns_av_sigmaI/netI 0.0745
_diffrn_reflns_limit_h_max 1
_diffrn_reflns_limit_h_min -9
_diffrn_reflns_limit_k_max 32
_diffrn_reflns_limit_k_min -1
_diffrn_reflns_limit_l_max 10
_diffrn_reflns_limit_l_min -9
_diffrn_reflns_number 3696
_diffrn_reflns_theta_full 25.00
_diffrn_reflns_theta_max 24.77
_diffrn_reflns_theta_min 2.69
_diffrn_standards_decay_% 'no decay was observed'
_diffrn_standards_interval_count 97
_diffrn_standards_number 3
_exptl_absorpt_coefficient_mu 2.258
_exptl_absorpt_correction_T_max 0.8057
_exptl_absorpt_correction_T_min 0.4653
_exptl_absorpt_correction_type psi-scan
_exptl_absorpt_process_details 'XPREP, Bruker SHELXTL v. 5.10'
_exptl_crystal_density_diffrn 1.732
_exptl_crystal_density_method 'not measured'
_exptl_crystal_F_000 860
_exptl_crystal_size_max 0.40
_exptl_crystal_size_mid 0.30
_exptl_crystal_size_min 0.10
_refine_diff_density_max 0.425
_refine_diff_density_min -0.456
_refine_diff_density_rms 0.092
_refine_ls_extinction_method none
_refine_ls_goodness_of_fit_ref 1.008
_refine_ls_hydrogen_treatment constr
_refine_ls_matrix_type full
_refine_ls_number_parameters 172
_refine_ls_number_reflns 2854
_refine_ls_number_restraints 0
_refine_ls_restrained_S_all 1.008
_refine_ls_R_factor_all 0.0875
_refine_ls_R_factor_gt 0.0499
_refine_ls_shift/su_max 0.001
_refine_ls_shift/su_mean 0.000
_refine_ls_structure_factor_coef Fsqd
_refine_ls_weighting_details 'calc w=1/[\s^2^(Fo^2^)+(0.0477P)^2^] where P=(Fo^2^+2Fc^2^)/3'
_refine_ls_weighting_scheme calc
_refine_ls_wR_factor_gt 0.1006
_refine_ls_wR_factor_ref 0.1151
_reflns_number_gt 1898
_reflns_number_total 2854
_reflns_threshold_expression >2sigma(I)
_cod_data_source_file cg060153jsi20060319_121532.cif
_cod_data_source_block d:\temp\firas\fa217a
_cod_depositor_comments
;
The following automatic conversions were performed:

'_symmetry_cell_setting' value 'Monoclinic' changed to 'monoclinic'
according to /home/saulius/struct/CIF-dictionaries/cif_core.dic
dictionary named 'cif_core.dic' version 2.4.1 from 2010-06-29.

Automatic conversion script
Id: cif_fix_values 1715 2011-07-08 13:25:40Z adriana 
;
_cod_original_sg_symbol_H-M P2(1)/c
_cod_database_code 4503893

loop_
_symmetry_equiv_pos_as_xyz
'x, y, z'
'-x, y+1/2, -z+1/2'
'-x, -y, -z'
'x, -y-1/2, z-1/2'

loop_
_atom_site_label
_atom_site_type_symbol
_atom_site_fract_x
_atom_site_fract_y
_atom_site_fract_z
_atom_site_U_iso_or_equiv
_atom_site_adp_type
_atom_site_occupancy
_atom_site_symmetry_multiplicity
_atom_site_calc_flag
_atom_site_refinement_flags
C2 C 0.2592(8) 0.4968(2) 0.8538(6) 0.0546(15) Uani 1 1 d .
H2A H 0.2711 0.5087 0.9575 0.066 Uiso 1 1 calc R
C3 C 0.2818(8) 0.5276(2) 0.7406(7) 0.0494(14) Uani 1 1 d .
H3A H 0.3068 0.5604 0.7641 0.059 Uiso 1 1 calc R
C4 C 0.2657(7) 0.50762(18) 0.5903(6) 0.0379(12) Uani 1 1 d .
C5 C 0.2253(7) 0.4597(2) 0.5547(7) 0.0470(14) Uani 1 1 d .
H5A H 0.2127 0.4468 0.4520 0.056 Uiso 1 1 calc R
C6 C 0.2036(8) 0.4308(2) 0.6747(7) 0.0492(14) Uani 1 1 d .
H6A H 0.1772 0.3980 0.6541 0.059 Uiso 1 1 calc R
C8 C 0.4483(9) 0.6732(2) 0.5908(7) 0.0638(17) Uani 1 1 d .
H8A H 0.4519 0.6396 0.5937 0.077 Uiso 1 1 calc R
C9 C 0.5794(9) 0.6987(2) 0.7215(7) 0.0559(15) Uani 1 1 d .
H9A H 0.6733 0.6831 0.8156 0.067 Uiso 1 1 calc R
C10 C 0.5716(8) 0.7482(2) 0.7130(6) 0.0467(14) Uani 1 1 d .
C11 C 0.4306(9) 0.7710(2) 0.5746(7) 0.0627(17) Uani 1 1 d .
H11A H 0.4245 0.8046 0.5680 0.075 Uiso 1 1 calc R
C12 C 0.3004(9) 0.7435(2) 0.4477(7) 0.0638(17) Uani 1 1 d .
H12A H 0.2021 0.7582 0.3541 0.077 Uiso 1 1 calc R
Cl1 Cl 0.3481(2) 0.60401(6) 1.11970(19) 0.0653(5) Uani 1 1 d .
Cl2 Cl 0.0639(2) 0.64747(5) 0.71437(17) 0.0587(4) Uani 1 1 d .
Cl3 Cl -0.2281(2) 0.57610(5) 0.83026(15) 0.0564(4) Uani 1 1 d .
Cl4 Cl -0.0387(2) 0.65839(5) 1.13910(17) 0.0572(4) Uani 1 1 d .
Cl5 Cl 0.7371(2) 0.78172(6) 0.8780(2) 0.0703(5) Uani 1 1 d .
Cl6 Cl 0.2901(2) 0.54375(5) 0.44018(18) 0.0570(4) Uani 1 1 d .
Cu Cu 0.04332(9) 0.62108(2) 0.94730(7) 0.0434(2) Uani 1 1 d .
N1 N 0.2207(6) 0.45019(16) 0.8178(5) 0.0468(11) Uani 1 1 d .
H1A H 0.2063 0.4320 0.8913 0.056 Uiso 1 1 calc R
N7 N 0.3137(7) 0.69591(19) 0.4575(6) 0.0595(13) Uani 1 1 d .
H7A H 0.2323 0.6789 0.3746 0.071 Uiso 1 1 calc R

loop_
_atom_site_aniso_label
_atom_site_aniso_U_11
_atom_site_aniso_U_22
_atom_site_aniso_U_33
_atom_site_aniso_U_23
_atom_site_aniso_U_13
_atom_site_aniso_U_12
C2 0.050(4) 0.077(4) 0.033(3) -0.009(3) 0.014(3) 0.002(3)
C3 0.052(4) 0.053(3) 0.042(3) -0.003(3) 0.019(3) 0.001(3)
C4 0.028(3) 0.045(3) 0.037(3) 0.005(2) 0.010(2) 0.008(2)
C5 0.040(3) 0.059(4) 0.039(3) -0.005(3) 0.015(3) 0.003(3)
C6 0.048(4) 0.048(3) 0.051(4) 0.002(3) 0.022(3) 0.005(3)
C8 0.080(5) 0.049(3) 0.060(4) 0.000(3) 0.029(4) -0.006(3)
C9 0.058(4) 0.055(4) 0.041(3) 0.003(3) 0.008(3) -0.002(3)
C10 0.049(4) 0.055(3) 0.042(3) -0.006(3) 0.024(3) -0.003(3)
C11 0.080(5) 0.047(3) 0.058(4) 0.002(3) 0.027(4) 0.011(3)
C12 0.062(4) 0.072(4) 0.047(4) 0.011(3) 0.015(3) 0.026(4)
Cl1 0.0442(9) 0.0667(9) 0.0676(10) 0.0160(8) 0.0082(8) 0.0070(8)
Cl2 0.0698(10) 0.0648(9) 0.0447(8) 0.0087(7) 0.0280(7) -0.0041(8)
Cl3 0.0606(10) 0.0740(9) 0.0342(7) -0.0134(7) 0.0203(7) -0.0256(8)
Cl4 0.0592(10) 0.0688(9) 0.0409(7) -0.0164(7) 0.0192(7) -0.0052(8)
Cl5 0.0744(12) 0.0772(11) 0.0563(9) -0.0165(8) 0.0255(9) -0.0278(9)
Cl6 0.0589(10) 0.0623(9) 0.0500(8) 0.0113(7) 0.0240(7) -0.0010(8)
Cu 0.0395(4) 0.0539(4) 0.0325(3) 0.0007(3) 0.0116(3) -0.0020(3)
N1 0.044(3) 0.058(3) 0.038(3) 0.008(2) 0.018(2) 0.004(2)
N7 0.050(3) 0.072(4) 0.043(3) -0.007(3) 0.007(3) -0.013(3)

loop_
_atom_type_symbol
_atom_type_description
_atom_type_scat_dispersion_real
_atom_type_scat_dispersion_imag
_atom_type_scat_source
C C 0.0033 0.0016 'International Tables Vol C Tables 4.2.6.8 and 6.1.1.4'
H H 0.0000 0.0000 'International Tables Vol C Tables 4.2.6.8 and 6.1.1.4'
N N 0.0061 0.0033 'International Tables Vol C Tables 4.2.6.8 and 6.1.1.4'
Cl Cl 0.1484 0.1585 'International Tables Vol C Tables 4.2.6.8 and 6.1.1.4'
Cu Cu 0.3201 1.2651 'International Tables Vol C Tables 4.2.6.8 and 6.1.1.4'

loop_
_geom_angle_atom_site_label_1
_geom_angle_atom_site_label_2
_geom_angle_atom_site_label_3
_geom_angle
N1 C2 C3 121.1(5)
N1 C2 H2A 119.4
C3 C2 H2A 119.4
C2 C3 C4 116.6(5)
C2 C3 H3A 121.7
C4 C3 H3A 121.7
C5 C4 C3 121.6(5)
C5 C4 Cl6 118.6(4)
C3 C4 Cl6 119.8(4)
C4 C5 C6 118.5(5)
C4 C5 H5A 120.7
C6 C5 H5A 120.7
N1 C6 C5 119.3(5)
N1 C6 H6A 120.3
C5 C6 H6A 120.3
N7 C8 C9 120.3(5)
N7 C8 H8A 119.8
C9 C8 H8A 119.8
C8 C9 C10 118.5(5)
C8 C9 H9A 120.7
C10 C9 H9A 120.7
C9 C10 C11 120.3(5)
C9 C10 Cl5 119.6(4)
C11 C10 Cl5 120.2(4)
C12 C11 C10 118.7(5)
C12 C11 H11A 120.7
C10 C11 H11A 120.7
N7 C12 C11 119.8(5)
N7 C12 H12A 120.1
C11 C12 H12A 120.1
Cl1 Cu Cl2 102.52(7)
Cl1 Cu Cl3 133.31(7)
Cl2 Cu Cl3 100.68(6)
Cl1 Cu Cl4 98.34(6)
Cl2 Cu Cl4 132.42(6)
Cl3 Cu Cl4 94.97(6)
C6 N1 C2 122.7(5)
C6 N1 H1A 118.6
C2 N1 H1A 118.6
C12 N7 C8 122.3(5)
C12 N7 H7A 118.8
C8 N7 H7A 118.8

loop_
_geom_bond_atom_site_label_1
_geom_bond_atom_site_label_2
_geom_bond_distance
C2 N1 1.328(7)
C2 C3 1.371(7)
C2 H2A 0.9300
C3 C4 1.379(7)
C3 H3A 0.9300
C4 C5 1.364(7)
C4 Cl6 1.721(5)
C5 C6 1.384(7)
C5 H5A 0.9300
C6 N1 1.312(6)
C6 H6A 0.9300
C8 N7 1.329(7)
C8 C9 1.346(7)
C8 H8A 0.9300
C9 C10 1.370(7)
C9 H9A 0.9300
C10 C11 1.374(7)
C10 Cl5 1.718(5)
C11 C12 1.356(8)
C11 H11A 0.9300
C12 N7 1.319(7)
C12 H12A 0.9300
Cl1 Cu 2.2120(17)
Cl2 Cu 2.2290(14)
Cl3 Cu 2.2526(15)
Cl4 Cu 2.2754(15)
N1 H1A 0.8600
N7 H7A 0.8600

loop_
_geom_torsion_atom_site_label_1
_geom_torsion_atom_site_label_2
_geom_torsion_atom_site_label_3
_geom_torsion_atom_site_label_4
_geom_torsion
N1 C2 C3 C4 -1.0(8)
C2 C3 C4 C5 1.3(8)
C2 C3 C4 Cl6 179.5(4)
C3 C4 C5 C6 -1.1(8)
Cl6 C4 C5 C6 -179.3(4)
C4 C5 C6 N1 0.6(8)
N7 C8 C9 C10 -0.5(9)
C8 C9 C10 C11 0.9(9)
C8 C9 C10 Cl5 -180.0(5)
C9 C10 C11 C12 0.1(9)
Cl5 C10 C11 C12 -179.0(5)
C10 C11 C12 N7 -1.4(10)
C5 C6 N1 C2 -0.4(8)
C3 C2 N1 C6 0.6(9)
C11 C12 N7 C8 1.9(10)
C9 C8 N7 C12 -0.9(10)
